data_4087993
loop_
_publ_author_name
'Yang, Xiang-Yuan'
'Tay, Wee Shan'
'Li, Yongxin'
'Pullarkat, Sumod A.'
'Leung, Pak-Hing'

_publ_section_title
;
 Asymmetric 1,4-Conjugate Addition of Diarylphosphines to
 \a,\b,\g,\d-Unsaturated Ketones Catalyzed by Transition-Metal Pincer
 Complexes
;
_journal_issue 20
_journal_name_full Organometallics
_journal_page_first 5196
_journal_paper_doi 10.1021/acs.organomet.5b00787
_journal_volume 34
_journal_year 2015
_chemical_absolute_configuration ad
_chemical_formula_sum 'C29 H24 Br O2 P'
_chemical_formula_weight 515.36
_space_group_crystal_system orthorhombic
_space_group_IT_number 19
_space_group_name_Hall 'P 2ac 2ab'
_space_group_name_H-M_alt 'P 21 21 21'
_atom_sites_solution_hydrogens geom
_cell_angle_alpha 90
_cell_angle_beta 90
_cell_angle_gamma 90
_cell_formula_units_Z 4
_cell_length_a 5.6283(3)
_cell_length_b 17.6395(11)
_cell_length_c 23.9438(16)
_cell_measurement_reflns_used 1594
_cell_measurement_temperature 133.(2)
_cell_measurement_theta_max 20.6523
_cell_measurement_theta_min 3.4426
_cell_volume 2377.1(3)
_computing_cell_refinement 'SAINT V8.34A (Bruker AXS Inc., 2013)'
_computing_data_collection 'APEX2 (Bruker AXS Inc., 2014)'
_computing_data_reduction 'SAINT V8.34A (Bruker AXS Inc., 2013)'
_computing_molecular_graphics 'XP (Bruker AXS Inc., 2014)'
_computing_publication_material 'APEX2 (Bruker AXS Inc., 2014)'
_computing_structure_refinement 'SHELXL-2014 (Sheldrick, 2014)'
_diffrn_ambient_temperature 133.(2)
_diffrn_detector_area_resol_mean 8.3333
_diffrn_measured_fraction_theta_full 0.996
_diffrn_measured_fraction_theta_max 0.996
_diffrn_measurement_device_type 'CCD area detector'
_diffrn_measurement_method 'phi and omega scans'
_diffrn_radiation_monochromator graphite
_diffrn_radiation_type MoK\a
_diffrn_radiation_wavelength 0.71073
_diffrn_reflns_av_R_equivalents 0.1103
_diffrn_reflns_av_unetI/netI 0.1612
_diffrn_reflns_limit_h_max 8
_diffrn_reflns_limit_h_min -7
_diffrn_reflns_limit_k_max 25
_diffrn_reflns_limit_k_min -25
_diffrn_reflns_limit_l_max 34
_diffrn_reflns_limit_l_min -25
_diffrn_reflns_number 17706
_diffrn_reflns_theta_full 31.09
_diffrn_reflns_theta_max 31.09
_diffrn_reflns_theta_min 2.80
_diffrn_source 'fine-focus sealed tube'
_exptl_absorpt_coefficient_mu 1.821
_exptl_absorpt_correction_T_max 0.84
_exptl_absorpt_correction_T_min 0.63
_exptl_absorpt_correction_type multi-scan
_exptl_absorpt_process_details 'SADABS V2014/3 (Bruker AXS Inc.)'
_exptl_crystal_colour colourless
_exptl_crystal_density_diffrn 1.440
_exptl_crystal_density_method 'not measured'
_exptl_crystal_description prism
_exptl_crystal_F_000 1056
_exptl_crystal_size_max 0.420
_exptl_crystal_size_mid 0.140
_exptl_crystal_size_min 0.100
_refine_diff_density_max 0.438
_refine_diff_density_min -0.463
_refine_ls_abs_structure_details
;
Flack x determined using 1399 quotients [(I+)-(I-)]/[(I+)+(I-)]
(Parsons, Flack and Wagner, Acta Cryst. B69 (2013) 249-259).
;
_refine_ls_abs_structure_Flack 0.014(11)
_refine_ls_extinction_method none
_refine_ls_goodness_of_fit_ref 0.899
_refine_ls_hydrogen_treatment constr
_refine_ls_matrix_type full
_refine_ls_number_parameters 298
_refine_ls_number_reflns 7608
_refine_ls_number_restraints 0
_refine_ls_restrained_S_all 0.899
_refine_ls_R_factor_all 0.1141
_refine_ls_R_factor_gt 0.0591
_refine_ls_shift/su_max 0.001
_refine_ls_shift/su_mean 0.000
_refine_ls_structure_factor_coef Fsqd
_refine_ls_weighting_details 'w=1/[\s^2^(Fo^2^)] where P=(Fo^2^+2Fc^2^)/3'
_refine_ls_weighting_scheme calc
_refine_ls_wR_factor_gt 0.1089
_refine_ls_wR_factor_ref 0.1302
_reflns_number_gt 4687
_reflns_number_total 7608
_reflns_threshold_expression 'I > 2\s(I)'
_cod_data_source_file om5b00787_si_002.cif
_cod_data_source_block I
_cod_database_code 4087993

loop_
_space_group_symop_operation_xyz
'x, y, z'
'-x+1/2, -y, z+1/2'
'-x, y+1/2, -z+1/2'
'x+1/2, -y+1/2, -z'

loop_
_atom_site_type_symbol
_atom_site_label
_atom_site_fract_x
_atom_site_fract_y
_atom_site_fract_z
_atom_site_U_iso_or_equiv
_atom_site_adp_type
_atom_site_calc_flag
_atom_site_refinement_flags_adp
_atom_site_refinement_flags_posn
_atom_site_occupancy
Br Br1 0.66633(12) -0.21168(3) 1.06406(3) 0.03150(17) Uani d . . 1
C C1 0.5650(10) -0.0888(3) 0.9191(2) 0.0239(12) Uani d . . 1
H H1 0.6495 -0.0809 0.8852 0.029 Uiso calc U R 1
C C2 0.6544(12) -0.1377(3) 0.9588(2) 0.0257(12) Uani d . . 1
H H2 0.7973 -0.1648 0.9519 0.031 Uiso calc U R 1
C C3 0.5349(10) -0.1471(3) 1.0087(2) 0.0227(12) Uani d . . 1
C C4 0.3205(12) -0.1106(3) 1.0195(2) 0.0252(12) Uani d . . 1
H H4 0.2389 -0.1179 1.0538 0.03 Uiso calc U R 1
C C5 0.2301(10) -0.0632(3) 0.9786(2) 0.0228(12) Uani d . . 1
H H5 0.0824 -0.0385 0.9849 0.027 Uiso calc U R 1
C C6 0.3495(10) -0.0506(3) 0.9285(2) 0.0198(11) Uani d . . 1
C C7 0.2492(10) 0.0040(3) 0.8872(2) 0.0219(12) Uani d . . 1
C C8 0.4138(10) 0.0379(3) 0.8433(2) 0.0196(11) Uani d . . 1
H H8A 0.4213 0.0035 0.8107 0.024 Uiso calc U R 1
H H8B 0.576 0.0423 0.859 0.024 Uiso calc U R 1
C C9 0.3283(11) 0.1164(3) 0.8241(2) 0.0190(10) Uani d . . 1
H H9 0.1572 0.1133 0.8132 0.023 Uiso calc U R 1
C C10 0.3566(11) 0.1744(3) 0.8693(2) 0.0197(11) Uani d . . 1
H H10 0.4964 0.1726 0.8915 0.024 Uiso calc U R 1
C C11 0.1997(10) 0.2280(3) 0.8804(2) 0.0175(11) Uani d . . 1
H H11 0.0588 0.2281 0.8585 0.021 Uiso calc U R 1
C C12 0.2219(9) 0.2877(3) 0.9234(2) 0.0192(10) Uani d . . 1
C C13 0.4156(9) 0.2941(3) 0.9597(2) 0.0200(11) Uani d . . 1
H H13 0.544 0.2594 0.9566 0.024 Uiso calc U R 1
C C14 0.4227(9) 0.3501(3) 0.9998(2) 0.0197(11) Uani d . . 1
H H14 0.5554 0.3534 1.0242 0.024 Uiso calc U R 1
C C15 0.2383(10) 0.4017(3) 1.0049(2) 0.0211(12) Uani d . . 1
H H15 0.2446 0.4403 1.0325 0.025 Uiso calc U R 1
C C16 0.0465(10) 0.3962(3) 0.9697(2) 0.0241(12) Uani d . . 1
H H16 -0.0803 0.4315 0.9731 0.029 Uiso calc U R 1
C C17 0.0354(10) 0.3397(3) 0.9290(2) 0.0213(11) Uani d . . 1
H H17 -0.0989 0.3364 0.9051 0.026 Uiso calc U R 1
C C18 0.4457(9) 0.0829(3) 0.7078(2) 0.0186(11) Uani d . . 1
C C19 0.6259(10) 0.0727(3) 0.6687(2) 0.0215(12) Uani d . . 1
H H19 0.7676 0.1018 0.6714 0.026 Uiso calc U R 1
C C20 0.6000(10) 0.0203(3) 0.6256(2) 0.0241(13) Uani d . . 1
H H20 0.7212 0.0149 0.5983 0.029 Uiso calc U R 1
C C21 0.3968(11) -0.0238(3) 0.6228(3) 0.0263(13) Uani d . . 1
H H21 0.3817 -0.0615 0.5947 0.032 Uiso calc U R 1
C C22 0.2162(10) -0.0131(3) 0.6611(2) 0.0235(12) Uani d . . 1
H H22 0.0747 -0.0422 0.6581 0.028 Uiso calc U R 1
C C23 0.2387(10) 0.0396(3) 0.7036(2) 0.0217(12) Uani d . . 1
H H23 0.1138 0.0462 0.7299 0.026 Uiso calc U R 1
C C24 0.3743(9) 0.2387(3) 0.7440(2) 0.0185(11) Uani d . . 1
C C25 0.1695(11) 0.2430(3) 0.7109(2) 0.0251(12) Uani d . . 1
H H25 0.1004 0.198 0.6963 0.03 Uiso calc U R 1
C C26 0.0685(11) 0.3122(3) 0.6995(3) 0.0287(14) Uani d . . 1
H H26 -0.0691 0.3147 0.6766 0.034 Uiso calc U R 1
C C27 0.1651(13) 0.3785(3) 0.7210(2) 0.0309(13) Uani d . . 1
H H27 0.0935 0.426 0.7132 0.037 Uiso calc U R 1
C C28 0.3671(13) 0.3745(3) 0.7541(2) 0.0324(15) Uani d . . 1
H H28 0.4334 0.4194 0.7694 0.039 Uiso calc U R 1
C C29 0.4717(12) 0.3052(3) 0.7647(3) 0.0282(13) Uani d . . 1
H H29 0.6126 0.3031 0.7865 0.034 Uiso calc U R 1
O O1 0.0400(7) 0.0212(3) 0.88855(18) 0.0303(10) Uani d . . 1
O O2 0.7626(6) 0.1549(2) 0.77658(17) 0.0246(9) Uani d . . 1
P P1 0.5033(3) 0.14879(8) 0.76411(6) 0.0173(3) Uani d . . 1

loop_
_atom_site_aniso_label
_atom_site_aniso_U_11
_atom_site_aniso_U_22
_atom_site_aniso_U_33
_atom_site_aniso_U_12
_atom_site_aniso_U_13
_atom_site_aniso_U_23
Br1 0.0419(4) 0.0251(3) 0.0276(3) 0.0010(3) -0.0062(3) 0.0045(3)
C1 0.028(3) 0.022(3) 0.022(3) 0.002(2) 0.005(2) 0.003(2)
C2 0.025(3) 0.020(2) 0.031(3) 0.003(3) 0.002(3) 0.003(2)
C3 0.027(3) 0.018(2) 0.023(3) -0.008(2) -0.004(2) 0.000(2)
C4 0.030(3) 0.026(3) 0.019(3) 0.000(3) -0.001(3) -0.001(2)
C5 0.023(3) 0.023(3) 0.023(3) -0.001(2) 0.006(2) -0.003(2)
C6 0.018(3) 0.017(2) 0.024(3) -0.005(2) 0.001(3) -0.001(2)
C7 0.024(3) 0.020(3) 0.022(3) -0.002(2) 0.002(2) -0.001(2)
C8 0.021(3) 0.018(2) 0.020(3) 0.003(2) 0.002(2) -0.001(2)
C9 0.021(3) 0.019(2) 0.017(2) -0.001(2) -0.003(3) -0.0017(19)
C10 0.025(3) 0.022(2) 0.012(2) -0.004(2) -0.005(2) 0.0011(19)
C11 0.017(3) 0.020(2) 0.015(2) -0.001(2) 0.000(2) 0.0003(19)
C12 0.021(3) 0.018(2) 0.018(2) 0.000(2) 0.003(2) 0.003(2)
C13 0.017(2) 0.019(2) 0.024(3) 0.003(2) -0.001(2) 0.000(2)
C14 0.017(3) 0.026(3) 0.016(3) -0.005(2) -0.001(2) -0.001(2)
C15 0.027(3) 0.017(2) 0.019(3) -0.003(2) 0.007(2) -0.004(2)
C16 0.024(3) 0.021(3) 0.028(3) 0.002(2) 0.000(3) -0.001(2)
C17 0.022(3) 0.023(2) 0.019(3) 0.000(2) -0.002(2) 0.001(2)
C18 0.017(3) 0.020(2) 0.018(3) -0.002(2) -0.003(2) 0.003(2)
C19 0.017(3) 0.024(2) 0.023(3) -0.002(2) 0.004(2) 0.001(2)
C20 0.021(3) 0.032(3) 0.019(3) 0.004(2) 0.003(2) 0.000(2)
C21 0.032(3) 0.023(3) 0.024(3) 0.008(2) -0.006(3) -0.007(2)
C22 0.020(3) 0.026(3) 0.024(3) -0.001(2) -0.005(2) -0.006(2)
C23 0.019(3) 0.026(3) 0.020(3) 0.003(2) 0.003(2) 0.001(2)
C24 0.020(3) 0.016(2) 0.019(3) -0.002(2) 0.004(2) 0.002(2)
C25 0.026(3) 0.017(2) 0.032(3) -0.001(3) -0.004(3) 0.002(2)
C26 0.024(3) 0.024(3) 0.038(3) -0.001(2) -0.003(3) 0.005(3)
C27 0.042(4) 0.024(3) 0.026(3) 0.008(3) 0.007(3) 0.007(2)
C28 0.058(4) 0.014(2) 0.025(3) -0.014(3) -0.001(3) -0.001(2)
C29 0.040(3) 0.020(3) 0.025(3) -0.010(2) -0.006(3) -0.002(2)
O1 0.020(2) 0.037(2) 0.034(2) 0.0017(18) 0.002(2) 0.007(2)
O2 0.019(2) 0.031(2) 0.024(2) -0.0005(16) -0.0007(16) 0.0000(17)
P1 0.0171(7) 0.0182(6) 0.0167(6) -0.0010(6) 0.0001(6) -0.0020(5)

loop_
_atom_type_symbol
_atom_type_description
_atom_type_scat_dispersion_real
_atom_type_scat_dispersion_imag
_atom_type_scat_source
C C 0.0033 0.0016 'International Tables Vol C Tables 4.2.6.8 and 6.1.1.4'
H H 0.0000 0.0000 'International Tables Vol C Tables 4.2.6.8 and 6.1.1.4'
O O 0.0106 0.0060 'International Tables Vol C Tables 4.2.6.8 and 6.1.1.4'
P P 0.1023 0.0942 'International Tables Vol C Tables 4.2.6.8 and 6.1.1.4'
Br Br -0.2901 2.4595 'International Tables Vol C Tables 4.2.6.8 and 6.1.1.4'

loop_
_geom_angle_atom_site_label_1
_geom_angle_atom_site_label_2
_geom_angle_atom_site_label_3
_geom_angle
C2 C1 C6 120.3(5)
C1 C2 C3 119.6(6)
C2 C3 C4 121.9(5)
C2 C3 Br1 119.1(4)
C4 C3 Br1 119.0(4)
C5 C4 C3 117.8(5)
C4 C5 C6 121.9(5)
C5 C6 C1 118.5(5)
C5 C6 C7 119.4(5)
C1 C6 C7 122.0(5)
O1 C7 C6 120.6(5)
O1 C7 C8 120.7(5)
C6 C7 C8 118.7(5)
C7 C8 C9 111.7(5)
C10 C9 C8 111.5(4)
C10 C9 P1 107.3(4)
C8 C9 P1 110.3(4)
C11 C10 C9 124.2(5)
C10 C11 C12 126.3(5)
C13 C12 C17 118.1(5)
C13 C12 C11 123.8(5)
C17 C12 C11 118.0(5)
C14 C13 C12 120.9(5)
C13 C14 C15 120.7(5)
C16 C15 C14 119.3(5)
C15 C16 C17 120.9(5)
C16 C17 C12 120.1(5)
C19 C18 C23 119.3(5)
C19 C18 P1 117.0(4)
C23 C18 P1 123.6(4)
C18 C19 C20 120.5(5)
C21 C20 C19 119.7(6)
C22 C21 C20 119.9(5)
C21 C22 C23 120.9(5)
C22 C23 C18 119.7(5)
C29 C24 C25 118.8(5)
C29 C24 P1 119.2(4)
C25 C24 P1 121.8(4)
C26 C25 C24 120.0(5)
C25 C26 C27 120.8(6)
C28 C27 C26 119.4(5)
C29 C28 C27 119.9(5)
C28 C29 C24 121.0(6)
O2 P1 C18 111.7(3)
O2 P1 C24 112.5(3)
C18 P1 C24 107.0(2)
O2 P1 C9 113.0(3)
C18 P1 C9 106.7(2)
C24 P1 C9 105.4(2)

loop_
_geom_bond_atom_site_label_1
_geom_bond_atom_site_label_2
_geom_bond_distance
Br1 C3 1.898(6)
C1 C2 1.379(8)
C1 C6 1.406(8)
C2 C3 1.380(8)
C3 C4 1.392(9)
C4 C5 1.385(8)
C5 C6 1.393(8)
C6 C7 1.492(8)
C7 O1 1.216(7)
C7 C8 1.523(8)
C8 C9 1.537(7)
C9 C10 1.499(7)
C9 P1 1.833(6)
C10 C11 1.319(7)
C11 C12 1.479(7)
C12 C13 1.398(7)
C12 C17 1.400(7)
C13 C14 1.379(8)
C14 C15 1.384(8)
C15 C16 1.372(8)
C16 C17 1.397(8)
C18 C19 1.391(8)
C18 C23 1.397(8)
C18 P1 1.810(6)
C19 C20 1.392(8)
C20 C21 1.386(9)
C21 C22 1.381(8)
C22 C23 1.385(8)
C24 C29 1.387(7)
C24 C25 1.401(8)
C24 P1 1.810(5)
C25 C26 1.374(8)
C26 C27 1.389(8)
C27 C28 1.387(10)
C28 C29 1.380(8)
O2 P1 1.494(4)
